data_7055625
loop_
_publ_author_name
'Dong, Wen-Kui'
'Ma, Jian-Chun'
'Zhu, Li-Chun'
'Zhang, Yang'

_publ_section_title
;
 Nine self-assembled nickel(ii)--lanthanide(iii) heterometallic complexes
 constructed from a Salamo-type bisoxime and bearing a N- or O-donor
 auxiliary ligand: syntheses, structures and magnetic properties
;
_journal_issue 8
_journal_name_full 'New J. Chem.'
_journal_page_first 6998
_journal_paper_doi 10.1039/C6NJ00855K
_journal_volume 40
_journal_year 2016
_chemical_formula_moiety 'C50 H54 Dy2 N10 Ni2 O30'
_chemical_formula_sum 'C50 H54 Dy2 N10 Ni2 O30'
_chemical_formula_weight 1717.45
_chemical_name_systematic
;
 ?
;
_space_group_crystal_system triclinic
_space_group_IT_number 2
_space_group_name_Hall '-P 1'
_space_group_name_H-M_alt 'P -1'
_symmetry_space_group_name_Hall '-P 1'
_symmetry_space_group_name_H-M 'P -1'
_atom_sites_solution_hydrogens geom
_audit_creation_date 2015-10-27
_audit_creation_method
;
Olex2 1.2
(compiled 2015.09.30 svn.r3233 for OlexSys, GUI svn.r5103)
;
_audit_update_record
;
2015-11-01 deposited with the CCDC.
2016-06-08 downloaded from the CCDC.
;
_cell_angle_alpha 98.892(7)
_cell_angle_beta 94.930(8)
_cell_angle_gamma 101.762(8)
_cell_formula_units_Z 1
_cell_length_a 10.6782(12)
_cell_length_b 12.6632(11)
_cell_length_c 14.0108(12)
_cell_measurement_reflns_used 4574
_cell_measurement_temperature 293.33(10)
_cell_measurement_theta_max 26.7580
_cell_measurement_theta_min 3.7490
_cell_volume 1818.9(3)
_computing_cell_refinement
;
CrysAlisPro, Agilent Technologies,
Version 1.171.37.33 (release 27-03-2014 CrysAlis171 .NET)
(compiled Mar 27 2014,17:12:48)
;
_computing_data_collection
;
CrysAlisPro, Agilent Technologies,
Version 1.171.37.33 (release 27-03-2014 CrysAlis171 .NET)
(compiled Mar 27 2014,17:12:48)
;
_computing_data_reduction
;
CrysAlisPro, Agilent Technologies,
Version 1.171.37.33 (release 27-03-2014 CrysAlis171 .NET)
(compiled Mar 27 2014,17:12:48)
;
_computing_molecular_graphics 'Olex2 (Dolomanov et al., 2009)'
_computing_publication_material 'Olex2 (Dolomanov et al., 2009)'
_computing_structure_refinement 'ShelXL (Sheldrick, 2015)'
_computing_structure_solution
;
Superflip (Palatinus & Chapuis, 2007;Palatinus & van der Lee, 2008;
Palatinus et al., 2012)
;
_diffrn_ambient_environment air
_diffrn_ambient_temperature 293.33(10)
_diffrn_detector 'CCD plate'
_diffrn_detector_area_resol_mean 16.0733
_diffrn_detector_type Eos
_diffrn_measured_fraction_theta_full 0.995
_diffrn_measured_fraction_theta_max 0.995
_diffrn_measurement_details
;
  1 omega  -10.00   45.50   1.5000    4.0000
omega____ theta____ kappa____ phi______ frames
    -       20.5854  -38.0000   30.0000 37

  2 omega  -19.00   62.00   1.5000    4.0000
omega____ theta____ kappa____ phi______ frames
    -       20.5854  -99.0000   60.0000 54

  3 omega   -4.00   23.00   1.5000    4.0000
omega____ theta____ kappa____ phi______ frames
    -      -17.1479  -99.0000 -150.0000 18

  4 omega  -35.00   -5.00   1.5000    4.0000
omega____ theta____ kappa____ phi______ frames
    -      -17.1479   57.0000  -60.0000 20

  5 omega   -6.00   24.00   1.5000    4.0000
omega____ theta____ kappa____ phi______ frames
    -       20.5854   77.0000 -180.0000 20

  6 omega  -45.00   37.50   1.5000    4.0000
omega____ theta____ kappa____ phi______ frames
    -       20.5854  -57.0000  -60.0000 55

  7 omega  -47.00   41.50   1.5000    4.0000
omega____ theta____ kappa____ phi______ frames
    -       20.5854  -57.0000 -180.0000 59
;
_diffrn_measurement_device 'four-circle diffractometer'
_diffrn_measurement_device_type 'SuperNova, Dual, Cu at zero, Eos'
_diffrn_measurement_method '\w scans'
_diffrn_orient_matrix_UB_11 0.0592344000
_diffrn_orient_matrix_UB_12 -0.0021733000
_diffrn_orient_matrix_UB_13 -0.0187186000
_diffrn_orient_matrix_UB_21 -0.0179581000
_diffrn_orient_matrix_UB_22 0.0270467000
_diffrn_orient_matrix_UB_23 -0.0380049000
_diffrn_orient_matrix_UB_31 0.0290028000
_diffrn_orient_matrix_UB_32 0.0514024000
_diffrn_orient_matrix_UB_33 0.0295026000
_diffrn_radiation_monochromator mirror
_diffrn_radiation_probe x-ray
_diffrn_radiation_type MoK\a
_diffrn_radiation_wavelength 0.71073
_diffrn_reflns_av_R_equivalents 0.0418
_diffrn_reflns_av_unetI/netI 0.0713
_diffrn_reflns_Laue_measured_fraction_full 0.995
_diffrn_reflns_Laue_measured_fraction_max 0.995
_diffrn_reflns_limit_h_max 14
_diffrn_reflns_limit_h_min -13
_diffrn_reflns_limit_k_max 17
_diffrn_reflns_limit_k_min -16
_diffrn_reflns_limit_l_max 18
_diffrn_reflns_limit_l_min -18
_diffrn_reflns_number 14126
_diffrn_reflns_point_group_measured_fraction_full 0.995
_diffrn_reflns_point_group_measured_fraction_max 0.995
_diffrn_reflns_theta_full 25.242
_diffrn_reflns_theta_max 26.022
_diffrn_reflns_theta_min 3.445
_diffrn_source 'SuperNova (Mo) X-ray Source'
_exptl_absorpt_coefficient_mu 2.624
_exptl_absorpt_correction_T_max 1.00000
_exptl_absorpt_correction_T_min 0.83093
_exptl_absorpt_correction_type multi-scan
_exptl_absorpt_process_details
;
CrysAlisPro, Agilent Technologies,
Version 1.171.37.33 (release 27-03-2014 CrysAlis171 .NET)
(compiled Mar 27 2014,17:12:48)
Empirical absorption correction using spherical harmonics,
 implemented in SCALE3 ABSPACK scaling algorithm.
;
_exptl_crystal_colour 'clear light green'
_exptl_crystal_colour_lustre clear
_exptl_crystal_colour_modifier light
_exptl_crystal_colour_primary green
_exptl_crystal_density_diffrn 1.568
_exptl_crystal_description block
_exptl_crystal_F_000 852
_exptl_crystal_size_max 0.33
_exptl_crystal_size_mid 0.32
_exptl_crystal_size_min 0.29
_refine_diff_density_max 0.703
_refine_diff_density_min -0.676
_refine_diff_density_rms 0.092
_refine_ls_extinction_method none
_refine_ls_goodness_of_fit_ref 0.996
_refine_ls_hydrogen_treatment constr
_refine_ls_matrix_type full
_refine_ls_number_parameters 428
_refine_ls_number_reflns 7144
_refine_ls_number_restraints 0
_refine_ls_restrained_S_all 0.996
_refine_ls_R_factor_all 0.0489
_refine_ls_R_factor_gt 0.0383
_refine_ls_shift/su_max 0.000
_refine_ls_shift/su_mean 0.000
_refine_ls_structure_factor_coef Fsqd
_refine_ls_weighting_details
;
 w=1/[\s^2^(Fo^2^)+(0.0274P)^2^]
 where P=(Fo^2^+2Fc^2^)/3
;
_refine_ls_weighting_scheme calc
_refine_ls_wR_factor_gt 0.0777
_refine_ls_wR_factor_ref 0.0839
_reflns_Friedel_coverage 0.000
_reflns_number_gt 5917
_reflns_number_total 7144
_reflns_threshold_expression 'I > 2\s(I)'
_cod_data_source_file c6nj00855k1.cif
_cod_data_source_block d729
_cod_depositor_comments 'Adding full bibliography for 7055617--7055625.cif.'
_cod_database_code 7055625
_shelxl_version_number 2013-2
_shelx_space_group_comment
;
The symmetry employed for this shelxl refinement is uniquely defined
by the following loop, which should always be used as a source of
symmetry information in preference to the above space-group names.
They are only intended as comments.
;
_reflns_odcompleteness_completeness 99.77
_reflns_odcompleteness_iscentric 1
_reflns_odcompleteness_theta 26.32
_olex2_refinement_description
;
1. Fixed Uiso
 At 1.2 times of:
  All C(H) groups, All C(H,H) groups
 At 1.5 times of:
  All C(H,H,H) groups
2.a Secondary CH2 refined with riding coordinates:
 C8(H8A,H8B), C9(H9A,H9B)
2.b Aromatic/amide H refined with riding coordinates:
 C3(H3), C4(H4), C5(H5), C7(H7), C10(H10), C14(H14), C15(H15), C16(H16),
 C21(H21), C22(H22), C23(H23)
2.c Idealised Me refined as rotating group:
 C17(H17A,H17B,H17C), C18(H18A,H18B,H18C), C24(H24A,H24B,H24C), C25(H25A,H25B,
 H25C)
;
_olex2_date_sample_data_collection 2015-07-02
_olex2_submission_special_instructions 'No special instructions were received'

loop_
_space_group_symop_operation_xyz
'x, y, z'
'-x, -y, -z'

loop_
_atom_site_label
_atom_site_type_symbol
_atom_site_fract_x
_atom_site_fract_y
_atom_site_fract_z
_atom_site_U_iso_or_equiv
_atom_site_adp_type
_atom_site_occupancy
_atom_site_site_symmetry_order
_atom_site_calc_flag
_atom_site_refinement_flags_posn
Dy1 Dy 0.37429(2) 0.24601(2) 0.19143(2) 0.04129(8) Uani 1 1 d .
Ni1 Ni 0.15834(5) 0.23769(4) 0.35631(4) 0.04390(15) Uani 1 1 d .
O1 O 0.2701(3) 0.0810(2) 0.0710(2) 0.0557(8) Uani 1 1 d .
O2 O 0.1656(3) 0.1659(2) 0.21649(19) 0.0418(7) Uani 1 1 d .
O3 O -0.1110(4) 0.1337(4) 0.4165(3) 0.0969(13) Uani 1 1 d .
O4 O 0.1510(5) 0.3009(4) 0.5830(3) 0.0928(13) Uani 1 1 d .
O5 O 0.3212(3) 0.3381(2) 0.3275(2) 0.0472(7) Uani 1 1 d .
O6 O 0.4651(3) 0.4518(2) 0.2239(3) 0.0629(9) Uani 1 1 d .
O7 O 0.4055(3) 0.1338(2) 0.3009(2) 0.0532(8) Uani 1 1 d .
O8 O 0.2573(3) 0.1326(2) 0.4054(2) 0.0524(8) Uani 1 1 d .
O9 O 0.0569(3) 0.3502(2) 0.3184(2) 0.0575(8) Uani 1 1 d .
O10 O 0.2312(3) 0.3316(3) 0.0948(3) 0.0646(9) Uani 1 1 d .
O11 O 0.4015(4) 0.2984(3) 0.0314(3) 0.0739(10) Uani 1 1 d .
O12 O 0.2639(5) 0.3708(4) -0.0473(3) 0.1211(19) Uani 1 1 d .
O13 O 0.5448(3) 0.1585(3) 0.1325(3) 0.0715(10) Uani 1 1 d .
O14 O 0.6107(3) 0.2962(3) 0.2456(3) 0.0745(11) Uani 1 1 d .
O15 O 0.7417(4) 0.1934(4) 0.1975(4) 0.1152(17) Uani 1 1 d .
N1 N -0.0180(4) 0.1247(4) 0.3520(3) 0.0606(11) Uani 1 1 d .
N2 N 0.1961(4) 0.3342(4) 0.4971(3) 0.0633(11) Uani 1 1 d .
N3 N -0.0318(5) 0.4308(4) 0.2073(3) 0.0763(14) Uani 1 1 d .
N4 N 0.2976(5) 0.3345(4) 0.0236(4) 0.0724(13) Uani 1 1 d .
N5 N 0.6361(4) 0.2157(4) 0.1921(3) 0.0660(12) Uani 1 1 d .
C1 C 0.1100(4) 0.0624(3) 0.1744(3) 0.0439(10) Uani 1 1 d .
C2 C 0.1629(5) 0.0149(4) 0.0943(3) 0.0501(11) Uani 1 1 d .
C3 C 0.1077(6) -0.0903(4) 0.0452(4) 0.0699(16) Uani 1 1 d .
H3 H 0.1427 -0.1200 -0.0084 0.084 Uiso 1 1 calc R
C4 C 0.0020(7) -0.1502(5) 0.0756(5) 0.088(2) Uani 1 1 d .
H4 H -0.0340 -0.2211 0.0428 0.106 Uiso 1 1 calc R
C5 C -0.0511(6) -0.1078(4) 0.1529(5) 0.0832(19) Uani 1 1 d .
H5 H -0.1231 -0.1501 0.1723 0.100 Uiso 1 1 calc R
C6 C 0.0017(5) 0.0016(4) 0.2058(4) 0.0553(12) Uani 1 1 d .
C7 C -0.0610(5) 0.0393(4) 0.2870(4) 0.0642(14) Uani 1 1 d .
H7 H -0.1412 -0.0028 0.2928 0.077 Uiso 1 1 calc R
C8 C -0.0651(6) 0.2164(6) 0.4960(5) 0.0900(19) Uani 1 1 d .
H8A H -0.1338 0.2204 0.5366 0.108 Uiso 1 1 calc R
H8B H -0.0440 0.2854 0.4729 0.108 Uiso 1 1 calc R
C9 C 0.0535(7) 0.2038(6) 0.5592(4) 0.094(2) Uani 1 1 d .
H9A H 0.0270 0.1814 0.6189 0.112 Uiso 1 1 calc R
H9B H 0.0888 0.1461 0.5250 0.112 Uiso 1 1 calc R
C10 C 0.2622(6) 0.4325(5) 0.5179(4) 0.0723(17) Uani 1 1 d .
H10 H 0.2655 0.4686 0.5815 0.087 Uiso 1 1 calc R
C11 C 0.3324(6) 0.4936(4) 0.4530(4) 0.0644(14) Uani 1 1 d .
C12 C 0.3603(5) 0.4452(4) 0.3625(3) 0.0532(12) Uani 1 1 d .
C13 C 0.4382(5) 0.5097(4) 0.3090(4) 0.0595(13) Uani 1 1 d .
C14 C 0.4830(6) 0.6200(4) 0.3411(5) 0.0834(19) Uani 1 1 d .
H14 H 0.5336 0.6624 0.3041 0.100 Uiso 1 1 calc R
C15 C 0.4519(8) 0.6677(5) 0.4296(6) 0.111(3) Uani 1 1 d .
H15 H 0.4814 0.7427 0.4512 0.134 Uiso 1 1 calc R
C16 C 0.3797(7) 0.6075(5) 0.4850(5) 0.092(2) Uani 1 1 d .
H16 H 0.3610 0.6410 0.5443 0.110 Uiso 1 1 calc R
C17 C 0.3249(6) 0.0370(5) -0.0132(4) 0.0774(17) Uani 1 1 d .
H17A H 0.4003 0.0888 -0.0221 0.116 Uiso 1 1 calc GR
H17B H 0.2627 0.0232 -0.0698 0.116 Uiso 1 1 calc GR
H17C H 0.3482 -0.0303 -0.0034 0.116 Uiso 1 1 calc GR
C18 C 0.5573(6) 0.5100(4) 0.1691(5) 0.0878(19) Uani 1 1 d .
H18A H 0.5752 0.4593 0.1164 0.132 Uiso 1 1 calc GR
H18B H 0.6356 0.5440 0.2111 0.132 Uiso 1 1 calc GR
H18C H 0.5219 0.5652 0.1435 0.132 Uiso 1 1 calc GR
C19 C 0.3582(4) 0.1106(3) 0.3775(3) 0.0438(10) Uani 1 1 d .
C20 C 0.4314(4) 0.0525(3) 0.4412(3) 0.0388(9) Uani 1 1 d .
C21 C 0.3766(4) 0.0085(3) 0.5146(3) 0.0473(11) Uani 1 1 d .
H21 H 0.2929 0.0136 0.5245 0.057 Uiso 1 1 calc R
C22 C 0.5568(4) 0.0434(3) 0.4258(3) 0.0471(11) Uani 1 1 d .
H22 H 0.5950 0.0724 0.3755 0.056 Uiso 1 1 calc R
C23 C 0.0162(5) 0.3530(4) 0.2358(4) 0.0611(13) Uani 1 1 d .
H23 H 0.0197 0.2940 0.1883 0.073 Uiso 1 1 calc R
C24 C -0.0581(12) 0.5124(7) 0.2786(6) 0.194(5) Uani 1 1 d .
H24A H -0.1116 0.4785 0.3219 0.291 Uiso 1 1 calc GR
H24B H -0.1018 0.5594 0.2474 0.291 Uiso 1 1 calc GR
H24C H 0.0214 0.5549 0.3147 0.291 Uiso 1 1 calc GR
C25 C -0.0809(9) 0.4258(6) 0.1069(4) 0.125(3) Uani 1 1 d .
H25A H -0.0460 0.4938 0.0867 0.187 Uiso 1 1 calc GR
H25B H -0.1731 0.4136 0.1007 0.187 Uiso 1 1 calc GR
H25C H -0.0560 0.3669 0.0667 0.187 Uiso 1 1 calc GR

loop_
_atom_site_aniso_label
_atom_site_aniso_U_11
_atom_site_aniso_U_22
_atom_site_aniso_U_33
_atom_site_aniso_U_23
_atom_site_aniso_U_13
_atom_site_aniso_U_12
Dy1 0.03982(13) 0.04591(13) 0.04152(13) 0.01158(9) 0.01237(9) 0.01128(9)
Ni1 0.0398(3) 0.0566(3) 0.0421(3) 0.0140(2) 0.0131(3) 0.0190(3)
O1 0.051(2) 0.0608(19) 0.0508(19) -0.0049(15) 0.0095(16) 0.0127(16)
O2 0.0433(18) 0.0366(14) 0.0458(16) 0.0082(12) 0.0079(14) 0.0080(13)
O3 0.062(3) 0.144(4) 0.091(3) 0.031(3) 0.044(2) 0.016(3)
O4 0.096(3) 0.145(4) 0.047(2) 0.018(2) 0.030(2) 0.039(3)
O5 0.0486(19) 0.0439(16) 0.0474(17) 0.0012(13) 0.0145(14) 0.0079(14)
O6 0.058(2) 0.0510(18) 0.079(2) 0.0223(17) 0.0125(18) 0.0002(16)
O7 0.052(2) 0.0684(19) 0.0566(19) 0.0322(16) 0.0238(16) 0.0308(16)
O8 0.0406(19) 0.074(2) 0.0563(19) 0.0295(16) 0.0177(15) 0.0250(16)
O9 0.060(2) 0.070(2) 0.049(2) 0.0108(16) 0.0112(17) 0.0286(17)
O10 0.057(2) 0.076(2) 0.071(2) 0.0364(18) 0.0123(19) 0.0177(18)
O11 0.074(3) 0.094(3) 0.063(2) 0.0305(19) 0.027(2) 0.019(2)
O12 0.099(4) 0.167(4) 0.112(4) 0.107(3) 0.005(3) 0.006(3)
O13 0.049(2) 0.100(3) 0.063(2) -0.0076(19) 0.0081(18) 0.026(2)
O14 0.054(2) 0.069(2) 0.092(3) -0.002(2) 0.008(2) 0.0070(19)
O15 0.050(3) 0.136(4) 0.157(5) -0.007(3) -0.003(3) 0.043(3)
N1 0.043(2) 0.086(3) 0.067(3) 0.035(2) 0.028(2) 0.020(2)
N2 0.063(3) 0.098(3) 0.039(2) 0.012(2) 0.012(2) 0.041(3)
N3 0.098(4) 0.084(3) 0.068(3) 0.021(2) 0.020(3) 0.058(3)
N4 0.067(3) 0.075(3) 0.074(3) 0.036(2) 0.002(3) -0.004(3)
N5 0.048(3) 0.074(3) 0.080(3) 0.016(3) 0.019(2) 0.015(2)
C1 0.039(3) 0.046(2) 0.049(3) 0.016(2) 0.002(2) 0.009(2)
C2 0.045(3) 0.051(3) 0.051(3) 0.002(2) -0.005(2) 0.013(2)
C3 0.065(4) 0.058(3) 0.075(4) -0.012(3) -0.012(3) 0.014(3)
C4 0.078(5) 0.060(4) 0.111(5) -0.010(3) -0.008(4) 0.008(3)
C5 0.055(4) 0.066(4) 0.117(5) 0.024(4) -0.014(4) -0.009(3)
C6 0.039(3) 0.055(3) 0.071(3) 0.018(2) 0.000(2) 0.007(2)
C7 0.040(3) 0.072(3) 0.086(4) 0.036(3) 0.015(3) 0.004(3)
C8 0.073(4) 0.127(5) 0.087(5) 0.030(4) 0.050(4) 0.035(4)
C9 0.116(6) 0.126(6) 0.062(4) 0.044(4) 0.044(4) 0.047(5)
C10 0.074(4) 0.101(4) 0.040(3) -0.016(3) -0.004(3) 0.040(4)
C11 0.067(4) 0.072(3) 0.051(3) -0.003(3) -0.012(3) 0.027(3)
C12 0.049(3) 0.049(3) 0.058(3) -0.003(2) -0.008(2) 0.018(2)
C13 0.056(3) 0.047(3) 0.068(3) 0.006(2) -0.005(3) 0.003(2)
C14 0.087(5) 0.050(3) 0.102(5) 0.011(3) -0.019(4) 0.002(3)
C15 0.135(7) 0.050(4) 0.122(6) -0.020(4) -0.039(6) 0.006(4)
C16 0.116(6) 0.065(4) 0.079(4) -0.024(3) -0.014(4) 0.024(4)
C17 0.074(4) 0.099(4) 0.053(3) -0.019(3) 0.020(3) 0.024(3)
C18 0.077(4) 0.075(4) 0.112(5) 0.045(3) 0.027(4) -0.009(3)
C19 0.039(3) 0.040(2) 0.056(3) 0.014(2) 0.007(2) 0.0101(19)
C20 0.033(2) 0.038(2) 0.047(2) 0.0109(18) 0.0077(19) 0.0078(18)
C21 0.035(2) 0.056(3) 0.061(3) 0.025(2) 0.014(2) 0.019(2)
C22 0.046(3) 0.055(3) 0.048(3) 0.028(2) 0.017(2) 0.010(2)
C23 0.067(4) 0.058(3) 0.064(3) 0.010(2) 0.014(3) 0.023(3)
C24 0.364(17) 0.140(7) 0.124(7) 0.003(6) 0.034(8) 0.177(9)
C25 0.179(9) 0.154(6) 0.073(5) 0.039(4) 0.016(5) 0.094(6)

loop_
_atom_type_symbol
_atom_type_description
_atom_type_scat_dispersion_real
_atom_type_scat_dispersion_imag
_atom_type_scat_source
C C 0.0033 0.0016 'International Tables Vol C Tables 4.2.6.8 and 6.1.1.4'
H H 0.0000 0.0000 'International Tables Vol C Tables 4.2.6.8 and 6.1.1.4'
Dy Dy -0.1892 4.4098 'International Tables Vol C Tables 4.2.6.8 and 6.1.1.4'
N N 0.0061 0.0033 'International Tables Vol C Tables 4.2.6.8 and 6.1.1.4'
Ni Ni 0.3393 1.1124 'International Tables Vol C Tables 4.2.6.8 and 6.1.1.4'
O O 0.0106 0.0060 'International Tables Vol C Tables 4.2.6.8 and 6.1.1.4'

loop_
_geom_angle_atom_site_label_1
_geom_angle_atom_site_label_2
_geom_angle_atom_site_label_3
_geom_angle
_geom_angle_site_symmetry_1
_geom_angle_site_symmetry_3
O1 Dy1 Ni1 100.38(8) . .
O1 Dy1 O6 147.27(11) . .
O1 Dy1 O10 82.39(11) . .
O1 Dy1 O14 122.95(12) . .
O1 Dy1 N4 76.77(12) . .
O1 Dy1 N5 97.32(12) . .
O2 Dy1 Ni1 36.04(6) . .
O2 Dy1 O1 65.50(10) . .
O2 Dy1 O6 123.49(10) . .
O2 Dy1 O10 74.69(11) . .
O2 Dy1 O11 116.64(12) . .
O2 Dy1 O13 129.40(11) . .
O2 Dy1 O14 150.02(12) . .
O2 Dy1 N4 95.57(12) . .
O2 Dy1 N5 144.38(11) . .
O5 Dy1 Ni1 35.64(7) . .
O5 Dy1 O1 135.65(11) . .
O5 Dy1 O2 70.22(10) . .
O5 Dy1 O6 64.79(11) . .
O5 Dy1 O7 78.91(11) . .
O5 Dy1 O10 88.48(12) . .
O5 Dy1 O11 130.56(12) . .
O5 Dy1 O13 141.39(11) . .
O5 Dy1 O14 94.80(12) . .
O5 Dy1 N4 110.45(14) . .
O5 Dy1 N5 118.03(12) . .
O6 Dy1 Ni1 98.24(9) . .
O6 Dy1 N4 71.18(11) . .
O6 Dy1 N5 88.28(12) . .
O7 Dy1 Ni1 67.11(8) . .
O7 Dy1 O1 88.45(11) . .
O7 Dy1 O2 76.35(10) . .
O7 Dy1 O6 123.71(11) . .
O7 Dy1 O10 150.88(12) . .
O7 Dy1 O11 149.70(13) . .
O7 Dy1 O13 75.80(12) . .
O7 Dy1 O14 75.31(12) . .
O7 Dy1 N4 165.11(12) . .
O7 Dy1 N5 72.04(12) . .
O10 Dy1 Ni1 87.38(9) . .
O10 Dy1 O6 71.80(11) . .
O10 Dy1 O14 132.38(12) . .
O10 Dy1 N4 26.08(13) . .
O10 Dy1 N5 136.43(12) . .
O11 Dy1 Ni1 139.72(10) . .
O11 Dy1 O1 74.49(11) . .
O11 Dy1 O6 73.88(12) . .
O11 Dy1 O10 52.43(13) . .
O11 Dy1 O14 92.96(13) . .
O11 Dy1 N4 26.35(13) . .
O11 Dy1 N5 85.28(14) . .
O13 Dy1 Ni1 142.46(9) . .
O13 Dy1 O1 72.35(11) . .
O13 Dy1 O6 107.11(12) . .
O13 Dy1 O10 126.40(12) . .
O13 Dy1 O11 75.23(13) . .
O13 Dy1 O14 50.77(11) . .
O13 Dy1 N4 100.93(15) . .
O13 Dy1 N5 25.27(11) . .
O14 Dy1 Ni1 120.85(9) . .
O14 Dy1 O6 67.06(12) . .
O14 Dy1 N4 114.20(14) . .
O14 Dy1 N5 25.63(11) . .
N4 Dy1 Ni1 113.40(12) . .
N4 Dy1 N5 111.19(15) . .
N5 Dy1 Ni1 134.64(9) . .
O2 Ni1 Dy1 42.20(8) . .
O2 Ni1 O5 80.41(11) . .
O2 Ni1 O9 95.22(12) . .
O2 Ni1 N1 87.51(15) . .
O2 Ni1 N2 165.88(15) . .
O5 Ni1 Dy1 39.97(8) . .
O5 Ni1 O9 87.92(13) . .
O5 Ni1 N1 167.23(14) . .
O5 Ni1 N2 85.64(15) . .
O8 Ni1 Dy1 82.51(9) . .
O8 Ni1 O2 89.63(12) . .
O8 Ni1 O5 93.04(12) . .
O8 Ni1 O9 175.14(13) . .
O8 Ni1 N1 90.98(14) . .
O8 Ni1 N2 88.95(14) . .
O9 Ni1 Dy1 101.19(10) . .
O9 Ni1 N1 89.09(15) . .
O9 Ni1 N2 86.38(14) . .
N1 Ni1 Dy1 128.99(13) . .
N1 Ni1 N2 106.56(18) . .
N2 Ni1 Dy1 123.72(13) . .
C2 O1 Dy1 117.2(3) . .
C2 O1 C17 116.2(3) . .
C17 O1 Dy1 125.5(3) . .
Ni1 O2 Dy1 101.76(10) . .
C1 O2 Dy1 121.0(3) . .
C1 O2 Ni1 126.6(3) . .
C8 O3 N1 112.0(4) . .
C9 O4 N2 110.6(4) . .
Ni1 O5 Dy1 104.39(11) . .
C12 O5 Dy1 126.9(3) . .
C12 O5 Ni1 125.7(3) . .
C13 O6 Dy1 116.4(3) . .
C13 O6 C18 117.5(4) . .
C18 O6 Dy1 125.4(3) . .
C19 O7 Dy1 136.2(3) . .
C19 O8 Ni1 126.9(3) . .
C23 O9 Ni1 124.2(3) . .
N4 O10 Dy1 95.3(3) . .
N4 O11 Dy1 95.6(3) . .
N5 O13 Dy1 97.6(3) . .
N5 O14 Dy1 95.4(3) . .
O3 N1 Ni1 126.1(4) . .
C7 N1 Ni1 125.3(4) . .
C7 N1 O3 108.6(4) . .
O4 N2 Ni1 125.8(4) . .
C10 N2 Ni1 124.8(4) . .
C10 N2 O4 109.4(4) . .
C23 N3 C24 118.5(5) . .
C23 N3 C25 122.1(5) . .
C24 N3 C25 118.4(6) . .
O10 N4 Dy1 58.7(2) . .
O10 N4 O11 116.7(4) . .
O11 N4 Dy1 58.1(2) . .
O12 N4 Dy1 179.2(4) . .
O12 N4 O10 121.0(6) . .
O12 N4 O11 122.3(6) . .
O13 N5 Dy1 57.1(3) . .
O13 N5 O14 115.7(4) . .
O14 N5 Dy1 59.0(2) . .
O15 N5 Dy1 172.9(4) . .
O15 N5 O13 121.3(5) . .
O15 N5 O14 123.1(5) . .
O2 C1 C2 117.9(4) . .
O2 C1 C6 122.9(4) . .
C6 C1 C2 119.2(4) . .
O1 C2 C1 114.3(4) . .
O1 C2 C3 124.7(5) . .
C3 C2 C1 120.9(5) . .
C2 C3 H3 120.0 . .
C4 C3 C2 120.1(6) . .
C4 C3 H3 120.0 . .
C3 C4 H4 119.6 . .
C5 C4 C3 120.8(5) . .
C5 C4 H4 119.6 . .
C4 C5 H5 119.3 . .
C4 C5 C6 121.3(6) . .
C6 C5 H5 119.3 . .
C1 C6 C5 117.6(5) . .
C1 C6 C7 125.1(4) . .
C7 C6 C5 117.3(5) . .
N1 C7 C6 126.8(5) . .
N1 C7 H7 116.6 . .
C6 C7 H7 116.6 . .
O3 C8 H8A 108.4 . .
O3 C8 H8B 108.4 . .
O3 C8 C9 115.5(6) . .
H8A C8 H8B 107.5 . .
C9 C8 H8A 108.4 . .
C9 C8 H8B 108.4 . .
O4 C9 C8 113.3(5) . .
O4 C9 H9A 108.9 . .
O4 C9 H9B 108.9 . .
C8 C9 H9A 108.9 . .
C8 C9 H9B 108.9 . .
H9A C9 H9B 107.7 . .
N2 C10 H10 116.7 . .
N2 C10 C11 126.7(5) . .
C11 C10 H10 116.7 . .
C12 C11 C10 123.5(5) . .
C12 C11 C16 118.8(6) . .
C16 C11 C10 117.6(6) . .
O5 C12 C11 122.8(5) . .
O5 C12 C13 118.1(4) . .
C13 C12 C11 119.1(4) . .
O6 C13 C12 113.8(4) . .
C14 C13 O6 124.9(5) . .
C14 C13 C12 121.2(6) . .
C13 C14 H14 120.4 . .
C13 C14 C15 119.2(6) . .
C15 C14 H14 120.4 . .
C14 C15 H15 119.3 . .
C16 C15 C14 121.4(6) . .
C16 C15 H15 119.3 . .
C11 C16 H16 119.9 . .
C15 C16 C11 120.2(6) . .
C15 C16 H16 119.9 . .
O1 C17 H17A 109.5 . .
O1 C17 H17B 109.5 . .
O1 C17 H17C 109.5 . .
H17A C17 H17B 109.5 . .
H17A C17 H17C 109.5 . .
H17B C17 H17C 109.5 . .
O6 C18 H18A 109.5 . .
O6 C18 H18B 109.5 . .
O6 C18 H18C 109.5 . .
H18A C18 H18B 109.5 . .
H18A C18 H18C 109.5 . .
H18B C18 H18C 109.5 . .
O7 C19 C20 117.3(4) . .
O8 C19 O7 126.0(4) . .
O8 C19 C20 116.7(4) . .
C21 C20 C19 120.5(4) . .
C21 C20 C22 119.3(4) . .
C22 C20 C19 120.2(4) . .
C20 C21 H21 119.5 . .
C20 C21 C22 121.1(4) . 2_656
C22 C21 H21 119.5 2_656 .
C20 C22 H22 120.2 . .
C21 C22 C20 119.6(4) 2_656 .
C21 C22 H22 120.2 2_656 .
O9 C23 N3 126.0(5) . .
O9 C23 H23 117.0 . .
N3 C23 H23 117.0 . .
N3 C24 H24A 109.5 . .
N3 C24 H24B 109.5 . .
N3 C24 H24C 109.5 . .
H24A C24 H24B 109.5 . .
H24A C24 H24C 109.5 . .
H24B C24 H24C 109.5 . .
N3 C25 H25A 109.5 . .
N3 C25 H25B 109.5 . .
N3 C25 H25C 109.5 . .
H25A C25 H25B 109.5 . .
H25A C25 H25C 109.5 . .
H25B C25 H25C 109.5 . .

loop_
_geom_bond_atom_site_label_1
_geom_bond_atom_site_label_2
_geom_bond_distance
_geom_bond_site_symmetry_2
Dy1 Ni1 3.3995(7) .
Dy1 O1 2.468(3) .
Dy1 O2 2.333(3) .
Dy1 O5 2.255(3) .
Dy1 O6 2.543(3) .
Dy1 O7 2.294(3) .
Dy1 O10 2.473(3) .
Dy1 O11 2.459(3) .
Dy1 O13 2.455(3) .
Dy1 O14 2.494(3) .
Dy1 N4 2.883(5) .
Dy1 N5 2.897(5) .
Ni1 O2 2.043(3) .
Ni1 O5 2.045(3) .
Ni1 O8 2.022(3) .
Ni1 O9 2.061(3) .
Ni1 N1 2.110(4) .
Ni1 N2 2.113(4) .
O1 C2 1.369(5) .
O1 C17 1.447(6) .
O2 C1 1.342(4) .
O3 N1 1.408(5) .
O3 C8 1.384(7) .
O4 N2 1.425(5) .
O4 C9 1.414(7) .
O5 C12 1.335(5) .
O6 C13 1.384(6) .
O6 C18 1.454(6) .
O7 C19 1.274(5) .
O8 C19 1.246(5) .
O9 C23 1.208(5) .
O10 N4 1.273(6) .
O11 N4 1.286(6) .
O12 N4 1.215(5) .
O13 N5 1.248(5) .
O14 N5 1.259(5) .
O15 N5 1.217(6) .
N1 C7 1.278(6) .
N2 C10 1.276(6) .
N3 C23 1.298(6) .
N3 C24 1.411(8) .
N3 C25 1.446(7) .
C1 C2 1.407(6) .
C1 C6 1.398(6) .
C2 C3 1.386(6) .
C3 H3 0.9300 .
C3 C4 1.365(8) .
C4 H4 0.9300 .
C4 C5 1.354(9) .
C5 H5 0.9300 .
C5 C6 1.441(7) .
C6 C7 1.437(7) .
C7 H7 0.9300 .
C8 H8A 0.9700 .
C8 H8B 0.9700 .
C8 C9 1.532(9) .
C9 H9A 0.9700 .
C9 H9B 0.9700 .
C10 H10 0.9300 .
C10 C11 1.444(8) .
C11 C12 1.404(7) .
C11 C16 1.414(7) .
C12 C13 1.393(7) .
C13 C14 1.370(6) .
C14 H14 0.9300 .
C14 C15 1.392(9) .
C15 H15 0.9300 .
C15 C16 1.350(10) .
C16 H16 0.9300 .
C17 H17A 0.9600 .
C17 H17B 0.9600 .
C17 H17C 0.9600 .
C18 H18A 0.9600 .
C18 H18B 0.9600 .
C18 H18C 0.9600 .
C19 C20 1.506(6) .
C20 C21 1.363(6) .
C20 C22 1.399(6) .
C21 H21 0.9300 .
C21 C22 1.376(6) 2_656
C22 C21 1.376(6) 2_656
C22 H22 0.9300 .
C23 H23 0.9300 .
C24 H24A 0.9600 .
C24 H24B 0.9600 .
C24 H24C 0.9600 .
C25 H25A 0.9600 .
C25 H25B 0.9600 .
C25 H25C 0.9600 .

loop_
_geom_torsion_atom_site_label_1
_geom_torsion_atom_site_label_2
_geom_torsion_atom_site_label_3
_geom_torsion_atom_site_label_4
_geom_torsion
_geom_torsion_site_symmetry_4
Dy1 O1 C2 C1 13.3(5) .
Dy1 O1 C2 C3 -166.8(4) .
Dy1 O2 C1 C2 -18.3(5) .
Dy1 O2 C1 C6 162.9(3) .
Dy1 O5 C12 C11 -173.5(3) .
Dy1 O5 C12 C13 2.6(6) .
Dy1 O6 C13 C12 -2.2(5) .
Dy1 O6 C13 C14 177.1(4) .
Dy1 O7 C19 O8 14.3(7) .
Dy1 O7 C19 C20 -164.9(3) .
Dy1 O10 N4 O11 -1.5(4) .
Dy1 O10 N4 O12 179.2(4) .
Dy1 O11 N4 O10 1.5(4) .
Dy1 O11 N4 O12 -179.2(4) .
Dy1 O13 N5 O14 -7.7(5) .
Dy1 O13 N5 O15 171.8(5) .
Dy1 O14 N5 O13 7.6(5) .
Dy1 O14 N5 O15 -171.9(5) .
Ni1 O2 C1 C2 -156.1(3) .
Ni1 O2 C1 C6 25.0(5) .
Ni1 O5 C12 C11 29.5(6) .
Ni1 O5 C12 C13 -154.4(3) .
Ni1 O8 C19 O7 -14.0(7) .
Ni1 O8 C19 C20 165.2(2) .
Ni1 O9 C23 N3 -169.7(4) .
Ni1 N1 C7 C6 1.4(7) .
Ni1 N2 C10 C11 -5.6(8) .
O1 C2 C3 C4 178.7(5) .
O2 C1 C2 O1 2.2(6) .
O2 C1 C2 C3 -177.7(4) .
O2 C1 C6 C5 178.4(4) .
O2 C1 C6 C7 -1.9(7) .
O3 N1 C7 C6 178.2(5) .
O3 C8 C9 O4 133.2(5) .
O4 N2 C10 C11 175.2(5) .
O5 C12 C13 O6 0.1(6) .
O5 C12 C13 C14 -179.3(4) .
O6 C13 C14 C15 -178.1(5) .
O7 C19 C20 C21 -168.7(4) .
O7 C19 C20 C22 11.5(6) .
O8 C19 C20 C21 12.1(6) .
O8 C19 C20 C22 -167.7(4) .
N1 O3 C8 C9 -60.1(7) .
N2 O4 C9 C8 -60.9(6) .
N2 C10 C11 C12 -14.1(9) .
N2 C10 C11 C16 168.6(6) .
C1 C2 C3 C4 -1.3(8) .
C1 C6 C7 N1 -12.1(8) .
C2 C1 C6 C5 -0.5(6) .
C2 C1 C6 C7 179.2(4) .
C2 C3 C4 C5 0.7(9) .
C3 C4 C5 C6 0.0(10) .
C4 C5 C6 C1 -0.1(8) .
C4 C5 C6 C7 -179.8(5) .
C5 C6 C7 N1 167.6(5) .
C6 C1 C2 O1 -178.8(4) .
C6 C1 C2 C3 1.2(7) .
C8 O3 N1 Ni1 -10.9(6) .
C8 O3 N1 C7 172.4(5) .
C9 O4 N2 Ni1 -13.2(6) .
C9 O4 N2 C10 166.0(5) .
C10 C11 C12 O5 1.7(7) .
C10 C11 C12 C13 -174.4(5) .
C10 C11 C16 C15 176.5(6) .
C11 C12 C13 O6 176.4(4) .
C11 C12 C13 C14 -3.1(7) .
C12 C11 C16 C15 -1.0(9) .
C12 C13 C14 C15 1.3(8) .
C13 C14 C15 C16 0.7(10) .
C14 C15 C16 C11 -0.8(11) .
C16 C11 C12 O5 178.9(5) .
C16 C11 C12 C13 2.9(7) .
C17 O1 C2 C1 -177.8(4) .
C17 O1 C2 C3 2.2(7) .
C18 O6 C13 C12 -173.3(4) .
C18 O6 C13 C14 6.1(7) .
C19 C20 C21 C22 -179.0(3) 2_656
C19 C20 C22 C21 179.1(3) 2_656
C21 C20 C22 C21 -0.7(7) 2_656
C22 C20 C21 C22 0.8(7) 2_656
C24 N3 C23 O9 -10.2(10) .
C25 N3 C23 O9 -178.6(6) .

loop_
_smtbx_masks_void_nr
_smtbx_masks_void_average_x
_smtbx_masks_void_average_y
_smtbx_masks_void_average_z
_smtbx_masks_void_volume
_smtbx_masks_void_count_electrons
1 -0.366 0.229 0.804 188.5 3.0
2 0.000 0.500 0.500 17.0 0.6
3 0.366 0.771 0.196 188.5 1.7
